data_4077773
loop_
_publ_author_name
'Segerer, Ulrike'
'Blaurock, Steffen'
'Sieler, Joachim'
'Hey-Hawkins, Evamarie'

_publ_section_title
;
 Insertion of Acetonitrile into the Zr&#x2212;P Bond of [Cp\%2ZrCl(PHCy)]
 (Cy = Cyclohexyl, Cp\% = \h5-C5EtMe4) Followed by PHCy Elimination To
 Give [Cp\%2(Cl)Zr(\m-NCMe&#x2212;CMeN)Zr(Cl)Cp\%2]&#x2020;
;
_journal_issue 15
_journal_name_full Organometallics
_journal_page_first 2838
_journal_paper_doi 10.1021/om9901271
_journal_volume 18
_journal_year 1999
_chemical_formula_sum 'C24 H37 Cl N Zr'
_chemical_formula_weight 466.22
_chemical_name_systematic
; 
 ? 
;
_space_group_IT_number 2
_symmetry_cell_setting triclinic
_symmetry_space_group_name_Hall '-P 1'
_symmetry_space_group_name_H-M 'P -1'
_atom_sites_solution_hydrogens 'geom C17,C18,C19,C20,C21,C22'
_atom_sites_solution_primary direct
_atom_sites_solution_secondary difmap
_audit_creation_method SHELXL-97
_cell_angle_alpha 73.6080(10)
_cell_angle_beta 77.9410(10)
_cell_angle_gamma 72.72
_cell_formula_units_Z 2
_cell_length_a 8.7492(8)
_cell_length_b 10.6231(11)
_cell_length_c 13.6351(10)
_cell_measurement_reflns_used 3432
_cell_measurement_temperature 213(2)
_cell_measurement_theta_max 26
_cell_measurement_theta_min 3
_cell_volume 1150.03(18)
_computing_cell_refinement 'SAINT (AXS-BRUKER)'
_computing_data_collection 'SMART (AXS-BRUKER)'
_computing_data_reduction 'SAINT (AXS-BRUKER)'
_computing_molecular_graphics 'XP (AXS-BRUKER)'
_computing_structure_refinement 'SHELXL-97 (Sheldrick, 1997)'
_computing_structure_solution 'SHELXS-97 (Sheldrick, 1990)'
_diffrn_ambient_temperature 213(2)
_diffrn_measured_fraction_theta_full 0.827
_diffrn_measured_fraction_theta_max 0.827
_diffrn_measurement_device_type 'CCD-Diffractometer (AXS-BRUKER)'
_diffrn_measurement_method Omega-scans
_diffrn_radiation_monochromator graphite
_diffrn_radiation_source 'fine-focus sealed tube'
_diffrn_radiation_type MoK\a
_diffrn_radiation_wavelength 0.71073
_diffrn_reflns_av_R_equivalents 0.0238
_diffrn_reflns_av_sigmaI/netI 0.0509
_diffrn_reflns_limit_h_max 10
_diffrn_reflns_limit_h_min -10
_diffrn_reflns_limit_k_max 13
_diffrn_reflns_limit_k_min -10
_diffrn_reflns_limit_l_max 16
_diffrn_reflns_limit_l_min -13
_diffrn_reflns_number 5174
_diffrn_reflns_theta_full 26.12
_diffrn_reflns_theta_max 26.12
_diffrn_reflns_theta_min 1.57
_exptl_absorpt_coefficient_mu 0.603
_exptl_absorpt_correction_T_max 0.8889
_exptl_absorpt_correction_T_min 0.8639
_exptl_absorpt_correction_type SADABS
_exptl_crystal_colour red
_exptl_crystal_density_diffrn 1.346
_exptl_crystal_density_method 'not measured'
_exptl_crystal_description prism
_exptl_crystal_F_000 490
_exptl_crystal_size_max 0.25
_exptl_crystal_size_mid 0.25
_exptl_crystal_size_min 0.20
_refine_diff_density_max 0.811
_refine_diff_density_min -0.739
_refine_diff_density_rms 0.108
_refine_ls_extinction_coef 0.0003(7)
_refine_ls_extinction_expression Fc^*^=kFc[1+0.001xFc^2^\l^3^/sin(2\q)]^-1/4^
_refine_ls_extinction_method SHELXL
_refine_ls_goodness_of_fit_ref 1.093
_refine_ls_hydrogen_treatment mixed
_refine_ls_matrix_type full
_refine_ls_number_parameters 325
_refine_ls_number_reflns 3793
_refine_ls_number_restraints 0
_refine_ls_restrained_S_all 1.093
_refine_ls_R_factor_all 0.0561
_refine_ls_R_factor_gt 0.0474
_refine_ls_shift/su_max 0.171
_refine_ls_shift/su_mean 0.006
_refine_ls_structure_factor_coef Fsqd
_refine_ls_weighting_details 'w=1/[\s^2^(Fo^2^)+(0.0234P)^2^+4.3081P] where P=(Fo^2^+2Fc^2^)/3'
_refine_ls_weighting_scheme calc
_refine_ls_wR_factor_gt 0.1044
_refine_ls_wR_factor_ref 0.1114
_reflns_number_gt 3432
_reflns_number_total 3793
_reflns_threshold_expression >2sigma(I)
_cod_data_source_file om9901271.cif
_cod_data_source_block cd133
_cod_depositor_comments
;
The following automatic conversions were performed:

'_refine_ls_weighting_scheme' value 'calc
w=1/[\s^2^(Fo^2^)+(0.0234P)^2^+4.3081P] where P=(Fo^2^+2Fc^2^)/3' was
changed to 'calc'. New tag '_refine_ls_weighting_details' was
created. The value of the new tag was set to
'w=1/[\s^2^(Fo^2^)+(0.0234P)^2^+4.3081P] where P=(Fo^2^+2Fc^2^)/3'.

Automatic conversion script
Id: cif_fix_values 3143 2015-03-26 13:38:13Z robertas 
;
_cod_original_cell_volume 1150.02(18)
_cod_original_sg_symbol_H-M P-1
_cod_database_code 4077773

loop_
_symmetry_equiv_pos_as_xyz
'x, y, z'
'-x, -y, -z'

loop_
_atom_site_label
_atom_site_type_symbol
_atom_site_fract_x
_atom_site_fract_y
_atom_site_fract_z
_atom_site_U_iso_or_equiv
_atom_site_adp_type
_atom_site_occupancy
_atom_site_calc_flag
_atom_site_refinement_flags
Zr1 Zr 0.17396(5) 0.23557(4) 0.22251(3) 0.01813(15) Uani 1 d .
Cl Cl -0.08414(13) 0.16375(12) 0.27558(9) 0.0304(3) Uani 1 d .
N N 0.1164(4) 0.3843(4) 0.0961(3) 0.0248(8) Uani 1 d .
C1 C 0.1572(6) 0.2528(5) 0.4078(3) 0.0272(10) Uani 1 d .
C2 C 0.3024(5) 0.2881(5) 0.3543(3) 0.0275(10) Uani 1 d .
C3 C 0.2604(6) 0.4103(5) 0.2795(4) 0.0293(10) Uani 1 d .
C4 C 0.0891(6) 0.4531(4) 0.2892(3) 0.0265(10) Uani 1 d .
C5 C 0.0260(5) 0.3564(5) 0.3688(3) 0.0262(10) Uani 1 d .
C6 C 0.1450(10) 0.1331(7) 0.4983(4) 0.0496(15) Uani 1 d .
C7 C 0.4654(7) 0.2268(9) 0.3914(6) 0.0520(17) Uani 1 d .
C8 C 0.3761(10) 0.4892(8) 0.2139(6) 0.0530(17) Uani 1 d .
C9 C -0.0074(9) 0.5876(6) 0.2337(5) 0.0503(16) Uani 1 d .
C10 C -0.1498(6) 0.3725(7) 0.4135(5) 0.0428(14) Uani 1 d .
C11 C -0.1953(8) 0.4486(8) 0.4996(5) 0.0506(16) Uani 1 d .
C23 C 0.0826(5) 0.4803(4) 0.0180(3) 0.0249(10) Uani 1 d .
C24 C 0.1985(7) 0.5629(6) -0.0454(4) 0.0389(13) Uani 1 d .
C12 C 0.2601(9) -0.0077(6) 0.1987(7) 0.071(3) Uani 1 d .
C13 C 0.2455(7) 0.0752(7) 0.1035(6) 0.059(2) Uani 1 d .
C14 C 0.3641(7) 0.1416(5) 0.0758(4) 0.0452(15) Uani 1 d .
C15 C 0.4524(6) 0.1060(6) 0.1579(5) 0.0447(15) Uani 1 d .
C16 C 0.3846(9) 0.0100(6) 0.2356(4) 0.064(2) Uani 1 d .
C17 C 0.1686(14) -0.1134(8) 0.2526(13) 0.242(11) Uani 1 d .
H17A H 0.2076 -0.1641 0.3271 0.150 Uiso 1 calc R
H17B H 0.1919 -0.1867 0.2067 0.150 Uiso 1 calc R
H17C H 0.0408 -0.0654 0.2626 0.150 Uiso 1 calc R
C18 C 0.1265(11) 0.0794(15) 0.0372(11) 0.216(9) Uani 1 d .
H18A H 0.1392 0.1539 -0.0346 0.150 Uiso 1 calc R
H18B H 0.0054 0.1065 0.0769 0.150 Uiso 1 calc R
H18C H 0.1492 -0.0191 0.0215 0.150 Uiso 1 calc R
C19 C 0.4098(15) 0.2265(9) -0.0283(6) 0.163(7) Uani 1 d .
H19A H 0.5099 0.2648 -0.0257 0.150 Uiso 1 calc R
H19B H 0.3079 0.3105 -0.0498 0.150 Uiso 1 calc R
H19C H 0.4446 0.1654 -0.0845 0.150 Uiso 1 calc R
C20 C 0.6076(9) 0.1401(13) 0.1534(11) 0.189(8) Uani 1 d .
H20A H 0.6482 0.1009 0.2283 0.150 Uiso 1 calc R
H20B H 0.5893 0.2489 0.1315 0.150 Uiso 1 calc R
H20C H 0.6976 0.0952 0.0972 0.150 Uiso 1 calc R
C21 C 0.4583(18) -0.0766(11) 0.3304(6) 0.219(9) Uani 1 d .
H21A H 0.3635 -0.0997 0.3920 0.150 Uiso 1 calc R
H21B H 0.5230 -0.0212 0.3549 0.150 Uiso 1 calc R
C22 C 0.5753(16) -0.2102(10) 0.3093(7) 0.186(8) Uani 1 d .
H22A H 0.6277 -0.2695 0.3783 0.150 Uiso 1 calc R
H22B H 0.6701 -0.1872 0.2477 0.150 Uiso 1 calc R
H22C H 0.5099 -0.2672 0.2871 0.150 Uiso 1 calc R
H6A H 0.238(12) 0.066(10) 0.500(7) 0.12(4) Uiso 1 d .
H6B H 0.050(11) 0.111(9) 0.502(7) 0.11(3) Uiso 1 d .
H6C H 0.137(9) 0.174(7) 0.558(6) 0.09(2) Uiso 1 d .
H7A H 0.479(10) 0.142(9) 0.427(7) 0.10(3) Uiso 1 d .
H7B H 0.467(9) 0.287(8) 0.441(6) 0.10(3) Uiso 1 d .
H7C H 0.553(8) 0.250(6) 0.336(5) 0.055(18) Uiso 1 d .
H8A H 0.341(7) 0.541(6) 0.160(5) 0.045(18) Uiso 1 d .
H8B H 0.481(13) 0.439(11) 0.217(8) 0.14(4) Uiso 1 d .
H8C H 0.395(9) 0.549(8) 0.256(6) 0.08(2) Uiso 1 d .
H9A H 0.052(7) 0.625(6) 0.169(5) 0.057(19) Uiso 1 d .
H9B H -0.034(7) 0.650(6) 0.281(5) 0.060(18) Uiso 1 d .
H9C H -0.106(8) 0.579(7) 0.225(5) 0.06(2) Uiso 1 d .
H10A H -0.169(7) 0.287(6) 0.436(5) 0.054(18) Uiso 1 d .
H10B H -0.221(8) 0.419(6) 0.362(5) 0.060(19) Uiso 1 d .
H11A H -0.310(7) 0.454(6) 0.531(4) 0.048(16) Uiso 1 d .
H11B H -0.176(8) 0.542(7) 0.473(5) 0.07(2) Uiso 1 d .
H11C H -0.134(8) 0.402(7) 0.559(5) 0.07(2) Uiso 1 d .
H24A H 0.163(7) 0.651(6) -0.042(4) 0.043(16) Uiso 1 d .
H24B H 0.299(7) 0.531(5) -0.018(4) 0.043(15) Uiso 1 d .
H24C H 0.215(7) 0.558(6) -0.121(5) 0.058(18) Uiso 1 d .

loop_
_atom_site_aniso_label
_atom_site_aniso_U_11
_atom_site_aniso_U_22
_atom_site_aniso_U_33
_atom_site_aniso_U_23
_atom_site_aniso_U_13
_atom_site_aniso_U_12
Zr1 0.0150(2) 0.0204(2) 0.0178(2) -0.00326(15) -0.00228(15) -0.00393(15)
Cl 0.0219(5) 0.0381(7) 0.0354(6) -0.0128(5) 0.0025(5) -0.0142(5)
N 0.0243(19) 0.026(2) 0.0219(19) -0.0036(16) -0.0036(15) -0.0048(16)
C1 0.036(3) 0.028(2) 0.018(2) -0.0087(18) -0.0020(19) -0.007(2)
C2 0.022(2) 0.042(3) 0.023(2) -0.017(2) -0.0071(18) -0.004(2)
C3 0.033(3) 0.035(3) 0.028(2) -0.017(2) 0.004(2) -0.018(2)
C4 0.032(2) 0.024(2) 0.023(2) -0.0088(18) -0.0086(19) 0.000(2)
C5 0.026(2) 0.035(3) 0.022(2) -0.0156(19) 0.0001(18) -0.009(2)
C6 0.073(5) 0.049(4) 0.026(3) -0.006(3) -0.003(3) -0.019(4)
C7 0.030(3) 0.078(5) 0.055(4) -0.039(4) -0.015(3) 0.005(3)
C8 0.064(5) 0.066(5) 0.044(4) -0.015(3) 0.008(3) -0.046(4)
C9 0.068(5) 0.031(3) 0.048(4) -0.013(3) -0.017(3) 0.004(3)
C10 0.026(3) 0.060(4) 0.051(4) -0.035(3) 0.007(2) -0.012(3)
C11 0.036(3) 0.069(5) 0.054(4) -0.038(3) 0.012(3) -0.013(3)
C23 0.024(2) 0.025(2) 0.023(2) -0.0032(19) -0.0048(18) -0.0041(19)
C24 0.030(3) 0.042(3) 0.039(3) 0.007(3) -0.009(2) -0.012(2)
C12 0.060(4) 0.026(3) 0.108(6) -0.029(4) 0.050(4) -0.015(3)
C13 0.031(3) 0.076(5) 0.091(5) -0.069(4) -0.012(3) 0.007(3)
C14 0.056(4) 0.033(3) 0.023(3) -0.005(2) 0.011(2) 0.012(3)
C15 0.015(2) 0.058(4) 0.076(4) -0.050(3) 0.001(2) -0.003(2)
C16 0.086(5) 0.046(4) 0.022(3) -0.009(3) -0.010(3) 0.043(4)
C17 0.169(11) 0.041(5) 0.43(2) -0.082(9) 0.217(14) -0.057(6)
C18 0.068(6) 0.347(19) 0.329(18) -0.312(18) -0.091(9) 0.067(9)
C19 0.233(13) 0.072(6) 0.050(5) 0.012(4) 0.083(6) 0.063(7)
C20 0.031(4) 0.293(15) 0.355(18) -0.296(16) 0.070(7) -0.067(7)
C21 0.339(18) 0.143(9) 0.056(5) -0.059(6) -0.100(8) 0.197(11)
C22 0.282(15) 0.120(8) 0.069(6) -0.055(6) -0.096(8) 0.161(10)

loop_
_atom_type_symbol
_atom_type_description
_atom_type_scat_dispersion_real
_atom_type_scat_dispersion_imag
_atom_type_scat_source
C C 0.0033 0.0016 'International Tables Vol C Tables 4.2.6.8 and 6.1.1.4'
H H 0.0000 0.0000 'International Tables Vol C Tables 4.2.6.8 and 6.1.1.4'
N N 0.0061 0.0033 'International Tables Vol C Tables 4.2.6.8 and 6.1.1.4'
Cl Cl 0.1484 0.1585 'International Tables Vol C Tables 4.2.6.8 and 6.1.1.4'
Zr Zr -2.9673 0.5597 'International Tables Vol C Tables 4.2.6.8 and 6.1.1.4'

loop_
_geom_angle_atom_site_label_1
_geom_angle_atom_site_label_2
_geom_angle_atom_site_label_3
_geom_angle
_geom_angle_site_symmetry_3
N Zr1 Cl 99.50(11) .
N Zr1 C15 101.77(19) .
Cl Zr1 C15 129.57(13) .
N Zr1 C13 85.7(2) .
Cl Zr1 C13 84.80(16) .
C15 Zr1 C13 52.28(17) .
N Zr1 C16 129.16(16) .
Cl Zr1 C16 102.3(2) .
C15 Zr1 C16 32.4(2) .
C13 Zr1 C16 51.8(2) .
N Zr1 C14 76.90(15) .
Cl Zr1 C14 115.35(16) .
C15 Zr1 C14 31.81(18) .
C13 Zr1 C14 30.9(2) .
C16 Zr1 C14 52.27(17) .
N Zr1 C3 85.76(15) .
Cl Zr1 C3 129.10(11) .
C15 Zr1 C3 97.75(15) .
C13 Zr1 C3 145.99(19) .
C16 Zr1 C3 113.1(2) .
C14 Zr1 C3 115.14(18) .
N Zr1 C1 129.23(15) .
Cl Zr1 C1 88.12(11) .
C15 Zr1 C1 111.39(17) .
C13 Zr1 C1 145.1(2) .
C16 Zr1 C1 96.97(16) .
C14 Zr1 C1 143.21(17) .
C3 Zr1 C1 53.37(15) .
N Zr1 C12 116.3(2) .
Cl Zr1 C12 77.29(15) .
C15 Zr1 C12 52.29(19) .
C13 Zr1 C12 30.8(2) .
C16 Zr1 C12 31.2(2) .
C14 Zr1 C12 51.14(19) .
C3 Zr1 C12 144.3(2) .
C1 Zr1 C12 114.4(2) .
N Zr1 C2 117.60(15) .
Cl Zr1 C2 120.41(11) .
C15 Zr1 C2 88.23(16) .
C13 Zr1 C2 138.76(17) .
C16 Zr1 C2 89.1(2) .
C14 Zr1 C2 117.32(18) .
C3 Zr1 C2 31.96(15) .
C1 Zr1 C2 32.29(14) .
C12 Zr1 C2 117.8(3) .
N Zr1 C4 76.43(14) .
Cl Zr1 C4 99.65(11) .
C15 Zr1 C4 129.59(16) .
C13 Zr1 C4 162.0(2) .
C16 Zr1 C4 141.8(2) .
C14 Zr1 C4 138.77(17) .
C3 Zr1 C4 32.19(15) .
C1 Zr1 C4 52.85(14) .
C12 Zr1 C4 167.2(2) .
C2 Zr1 C4 52.78(14) .
N Zr1 C5 101.44(15) .
Cl Zr1 C5 76.42(10) .
C15 Zr1 C5 140.71(16) .
C13 Zr1 C5 160.74(19) .
C16 Zr1 C5 128.10(16) .
C14 Zr1 C5 168.23(18) .
C3 Zr1 C5 53.12(14) .
C1 Zr1 C5 31.82(14) .
C12 Zr1 C5 136.8(2) .
C2 Zr1 C5 52.84(14) .
C4 Zr1 C5 31.80(14) .
C23 N Zr1 177.9(3) .
C5 C1 C2 108.0(4) .
C5 C1 C6 125.7(5) .
C2 C1 C6 126.0(5) .
C5 C1 Zr1 75.2(2) .
C2 C1 Zr1 74.3(2) .
C6 C1 Zr1 121.3(3) .
C3 C2 C1 108.1(4) .
C3 C2 C7 125.5(5) .
C1 C2 C7 124.5(5) .
C3 C2 Zr1 73.5(2) .
C1 C2 Zr1 73.4(2) .
C7 C2 Zr1 131.6(4) .
C2 C3 C4 107.6(4) .
C2 C3 C8 125.1(5) .
C4 C3 C8 126.7(5) .
C2 C3 Zr1 74.6(2) .
C4 C3 Zr1 74.6(3) .
C8 C3 Zr1 123.7(4) .
C5 C4 C3 108.4(4) .
C5 C4 C9 125.9(5) .
C3 C4 C9 125.3(5) .
C5 C4 Zr1 74.7(3) .
C3 C4 Zr1 73.2(2) .
C9 C4 Zr1 124.2(3) .
C1 C5 C4 107.9(4) .
C1 C5 C10 126.2(5) .
C4 C5 C10 125.4(5) .
C1 C5 Zr1 72.9(2) .
C4 C5 Zr1 73.5(2) .
C10 C5 Zr1 125.9(3) .
C5 C10 C11 111.5(5) .
N C23 C24 123.7(4) .
N C23 C23 120.8(5) 2_565
C24 C23 C23 115.5(5) 2_565
C13 C12 C16 108.9(5) .
C13 C12 C17 126.6(11) .
C16 C12 C17 124.2(11) .
C13 C12 Zr1 73.5(3) .
C16 C12 Zr1 73.4(3) .
C17 C12 Zr1 124.1(5) .
C14 C13 C12 109.1(6) .
C14 C13 C18 126.6(10) .
C12 C13 C18 124.1(10) .
C14 C13 Zr1 75.2(3) .
C12 C13 Zr1 75.7(4) .
C18 C13 Zr1 120.4(4) .
C13 C14 C15 108.6(5) .
C13 C14 C19 127.3(8) .
C15 C14 C19 123.7(8) .
C13 C14 Zr1 73.9(3) .
C15 C14 Zr1 73.2(3) .
C19 C14 Zr1 124.5(4) .
C14 C15 C16 106.0(5) .
C14 C15 C20 125.4(8) .
C16 C15 C20 127.4(8) .
C14 C15 Zr1 75.0(3) .
C16 C15 Zr1 74.1(3) .
C20 C15 Zr1 126.0(4) .
C12 C16 C15 107.4(5) .
C12 C16 C21 126.2(10) .
C15 C16 C21 125.3(10) .
C12 C16 Zr1 75.4(3) .
C15 C16 Zr1 73.5(3) .
C21 C16 Zr1 126.3(4) .
C16 C21 C22 111.1(6) .

loop_
_geom_bond_atom_site_label_1
_geom_bond_atom_site_label_2
_geom_bond_distance
_geom_bond_site_symmetry_2
Zr1 N 2.018(3) .
Zr1 Cl 2.4969(11) .
Zr1 C15 2.531(5) .
Zr1 C13 2.536(5) .
Zr1 C16 2.539(5) .
Zr1 C14 2.553(5) .
Zr1 C3 2.552(4) .
Zr1 C1 2.555(4) .
Zr1 C12 2.563(6) .
Zr1 C2 2.566(4) .
Zr1 C4 2.570(4) .
Zr1 C5 2.585(4) .
N C23 1.266(5) .
C1 C5 1.409(6) .
C1 C2 1.424(6) .
C1 C6 1.513(7) .
C2 C3 1.409(7) .
C2 C7 1.509(7) .
C3 C4 1.420(6) .
C3 C8 1.493(7) .
C4 C5 1.412(6) .
C4 C9 1.506(7) .
C5 C10 1.509(7) .
C10 C11 1.530(8) .
C23 C24 1.510(7) .
C23 C23 1.524(8) 2_565
C12 C13 1.355(10) .
C12 C16 1.371(11) .
C12 C17 1.504(9) .
C13 C14 1.356(9) .
C13 C18 1.498(9) .
C14 C15 1.393(8) .
C14 C19 1.497(8) .
C15 C16 1.415(9) .
C15 C20 1.491(8) .
C16 C21 1.503(8) .
C21 C22 1.546(9) .
